data_7028879
loop_
_publ_author_name
'Wrixon, Justin D.'
'Hayward, John J.'
'Raza, Osman'
'Rawson, Jeremy M.'

_publ_section_title
;
 Oxidative addition chemistry of tetrathiocines: synthesis, structures and
 properties of group 10 dithiolate complexes.
;
_journal_issue 5
_journal_name_full 'Dalton transactions (Cambridge, England : 2003)'
_journal_page_first 2134
_journal_page_last 2139
_journal_paper_doi 10.1039/c3dt52802b
_journal_volume 43
_journal_year 2014
_chemical_formula_moiety 'C34 H32 Ni O2 P2 S2'
_chemical_formula_sum 'C34 H32 Ni O2 P2 S2'
_chemical_formula_weight 657.37
_chemical_name_systematic
; 
 ? 
;
_space_group_IT_number 19
_symmetry_cell_setting orthorhombic
_symmetry_space_group_name_Hall 'P 2ac 2ab'
_symmetry_space_group_name_H-M 'P 21 21 21'
_atom_sites_solution_hydrogens geom
_atom_sites_solution_primary direct
_atom_sites_solution_secondary difmap
_audit_creation_method SHELXL-97
_cell_angle_alpha 90.00
_cell_angle_beta 90.00
_cell_angle_gamma 90.00
_cell_formula_units_Z 4
_cell_length_a 11.9151(12)
_cell_length_b 12.7964(11)
_cell_length_c 20.0546(19)
_cell_measurement_reflns_used 9962
_cell_measurement_temperature 150(2)
_cell_measurement_theta_max 30.02
_cell_measurement_theta_min 2.55
_cell_volume 3057.7(5)
_computing_cell_refinement 'Bruker SAINT'
_computing_data_collection 'Bruker APEX2'
_computing_data_reduction 'Bruker SAINT'
_computing_molecular_graphics 'Bruker SHELXTL'
_computing_publication_material 'Bruker SHELXTL'
_computing_structure_refinement 'SHELXL-97 (Sheldrick, 2008)'
_computing_structure_solution 'SHELXS-97 (Sheldrick, 2008)'
_diffrn_ambient_temperature 150(2)
_diffrn_measured_fraction_theta_full 0.996
_diffrn_measured_fraction_theta_max 0.996
_diffrn_measurement_device_type 'Bruker APEX-II CCD'
_diffrn_measurement_method 'phi and omega scans'
_diffrn_radiation_monochromator graphite
_diffrn_radiation_source 'fine-focus sealed tube'
_diffrn_radiation_type MoK\a
_diffrn_radiation_wavelength 0.71073
_diffrn_reflns_av_R_equivalents 0.0353
_diffrn_reflns_av_sigmaI/netI 0.0561
_diffrn_reflns_limit_h_max 16
_diffrn_reflns_limit_h_min -15
_diffrn_reflns_limit_k_max 15
_diffrn_reflns_limit_k_min -17
_diffrn_reflns_limit_l_max 25
_diffrn_reflns_limit_l_min -28
_diffrn_reflns_number 20051
_diffrn_reflns_theta_full 30.03
_diffrn_reflns_theta_max 30.03
_diffrn_reflns_theta_min 2.55
_exptl_absorpt_coefficient_mu 0.907
_exptl_absorpt_correction_T_max 0.9393
_exptl_absorpt_correction_T_min 0.6599
_exptl_absorpt_correction_type multi-scan
_exptl_absorpt_process_details multi-scan
_exptl_crystal_colour purple
_exptl_crystal_density_diffrn 1.428
_exptl_crystal_density_method 'not measured'
_exptl_crystal_description needle
_exptl_crystal_F_000 1368
_exptl_crystal_size_max 0.50
_exptl_crystal_size_mid 0.17
_exptl_crystal_size_min 0.07
_refine_diff_density_max 0.527
_refine_diff_density_min -0.346
_refine_diff_density_rms 0.086
_refine_ls_abs_structure_details 'Flack H D (1983), Acta Cryst. A39, 876-881'
_refine_ls_abs_structure_Flack 0.094(10)
_refine_ls_extinction_method none
_refine_ls_goodness_of_fit_ref 1.086
_refine_ls_hydrogen_treatment constr
_refine_ls_matrix_type full
_refine_ls_number_parameters 373
_refine_ls_number_reflns 8721
_refine_ls_number_restraints 0
_refine_ls_restrained_S_all 1.086
_refine_ls_R_factor_all 0.0482
_refine_ls_R_factor_gt 0.0426
_refine_ls_shift/su_max 0.001
_refine_ls_shift/su_mean 0.000
_refine_ls_structure_factor_coef Fsqd
_refine_ls_weighting_details 'calc w=1/[\s^2^(Fo^2^)+(0.0300P)^2^+1.5887P] where P=(Fo^2^+2Fc^2^)/3'
_refine_ls_weighting_scheme calc
_refine_ls_wR_factor_gt 0.0881
_refine_ls_wR_factor_ref 0.0903
_reflns_number_gt 8047
_reflns_number_total 8721
_reflns_threshold_expression >2sigma(I)
_cod_data_source_file c3dt52802b.txt
_cod_data_source_block compound_1
_cod_depositor_comments
;
The following automatic conversions were performed:

'_symmetry_cell_setting' value 'Orthorhombic' changed to
'orthorhombic' according to
/usr/data/users/saulius/automatic-downloads/current/RSC/lib/dictionaries/cif_core.dic
dictionary named 'cif_core.dic' version 2.4.2 from 2011-04-26.

Automatic conversion script
Id: cif_fix_values 2281 2013-09-26 08:29:07Z andrius 
;
_cod_original_sg_symbol_H-M P2(1)2(1)2(1)
_cod_database_code 7028879

loop_
_symmetry_equiv_pos_as_xyz
'x, y, z'
'-x+1/2, -y, z+1/2'
'-x, y+1/2, -z+1/2'
'x+1/2, -y+1/2, -z'

loop_
_atom_site_label
_atom_site_type_symbol
_atom_site_fract_x
_atom_site_fract_y
_atom_site_fract_z
_atom_site_U_iso_or_equiv
_atom_site_adp_type
_atom_site_occupancy
_atom_site_symmetry_multiplicity
_atom_site_calc_flag
_atom_site_refinement_flags
Ni1 Ni 0.37831(3) 0.08425(2) 0.833169(15) 0.01223(7) Uani 1 1 d .
P2 P 0.53275(6) 0.17217(5) 0.84052(3) 0.01384(12) Uani 1 1 d .
S1 S 0.21573(5) 0.01013(5) 0.84010(3) 0.01565(12) Uani 1 1 d .
P1 P 0.30888(6) 0.21938(5) 0.78287(3) 0.01356(13) Uani 1 1 d .
S2 S 0.46483(6) -0.05327(5) 0.86695(3) 0.01625(13) Uani 1 1 d .
C12 C 0.1604(2) -0.18903(19) 0.88114(12) 0.0154(5) Uani 1 1 d .
H12 H 0.0844 -0.1700 0.8736 0.019 Uiso 1 1 calc R
C13 C 0.1859(2) -0.28783(19) 0.90467(12) 0.0162(5) Uani 1 1 d .
C14 C 0.2986(2) -0.31823(19) 0.91288(13) 0.0165(5) Uani 1 1 d .
C15 C 0.3831(2) -0.24712(18) 0.90101(12) 0.0158(5) Uani 1 1 d .
H15 H 0.4592 -0.2670 0.9072 0.019 Uiso 1 1 calc R
C16 C 0.3570(2) -0.14458(18) 0.87966(11) 0.0131(5) Uani 1 1 d .
C11 C 0.2465(2) -0.11676(19) 0.86831(12) 0.0128(5) Uani 1 1 d .
C18 C 0.4280(3) -0.4549(2) 0.93591(17) 0.0302(7) Uani 1 1 d .
H18A H 0.4690 -0.4155 0.9700 0.045 Uiso 1 1 calc R
H18B H 0.4635 -0.4440 0.8924 0.045 Uiso 1 1 calc R
H18C H 0.4294 -0.5294 0.9470 0.045 Uiso 1 1 calc R
C17 C -0.0045(2) -0.3299(2) 0.92880(18) 0.0310(7) Uani 1 1 d .
H17A H -0.0357 -0.3146 0.8847 0.047 Uiso 1 1 calc R
H17B H -0.0074 -0.2668 0.9565 0.047 Uiso 1 1 calc R
H17C H -0.0483 -0.3855 0.9500 0.047 Uiso 1 1 calc R
O14 O 0.31463(17) -0.41957(15) 0.93342(10) 0.0247(4) Uani 1 1 d .
O13 O 0.10869(17) -0.36272(15) 0.92197(11) 0.0266(4) Uani 1 1 d .
C21 C 0.1752(2) 0.27783(19) 0.80583(13) 0.0183(5) Uani 1 1 d .
C26 C 0.0773(3) 0.2543(3) 0.77152(15) 0.0291(7) Uani 1 1 d .
H26 H 0.0787 0.2040 0.7367 0.035 Uiso 1 1 calc R
C25 C -0.0234(3) 0.3042(3) 0.78796(18) 0.0404(9) Uani 1 1 d .
H25 H -0.0900 0.2885 0.7639 0.048 Uiso 1 1 calc R
C24 C -0.0261(3) 0.3759(3) 0.8388(2) 0.0436(9) Uani 1 1 d .
H24 H -0.0941 0.4112 0.8491 0.052 Uiso 1 1 calc R
C22 C 0.1698(3) 0.3483(2) 0.85907(16) 0.0302(7) Uani 1 1 d .
H22 H 0.2355 0.3629 0.8843 0.036 Uiso 1 1 calc R
C23 C 0.0701(3) 0.3969(2) 0.8753(2) 0.0405(9) Uani 1 1 d .
H23 H 0.0674 0.4448 0.9114 0.049 Uiso 1 1 calc R
C31 C 0.2970(2) 0.1929(2) 0.69327(12) 0.0153(5) Uani 1 1 d .
C32 C 0.2947(2) 0.2742(2) 0.64745(13) 0.0216(5) Uani 1 1 d .
H32 H 0.2981 0.3445 0.6625 0.026 Uiso 1 1 calc R
C34 C 0.2818(3) 0.1516(2) 0.55771(13) 0.0251(6) Uani 1 1 d .
H34 H 0.2773 0.1373 0.5113 0.030 Uiso 1 1 calc R
C36 C 0.2916(2) 0.0898(2) 0.67090(13) 0.0217(5) Uani 1 1 d .
H36 H 0.2940 0.0336 0.7018 0.026 Uiso 1 1 calc R
C33 C 0.2874(3) 0.2531(2) 0.57984(14) 0.0256(6) Uani 1 1 d .
H33 H 0.2864 0.3090 0.5487 0.031 Uiso 1 1 calc R
C35 C 0.2826(3) 0.0702(2) 0.60309(13) 0.0261(6) Uani 1 1 d .
H35 H 0.2769 0.0002 0.5877 0.031 Uiso 1 1 calc R
C41 C 0.5393(2) 0.23587(18) 0.92152(12) 0.0151(5) Uani 1 1 d .
C44 C 0.5412(3) 0.3391(2) 1.04356(13) 0.0218(6) Uani 1 1 d .
H44 H 0.5422 0.3735 1.0855 0.026 Uiso 1 1 calc R
C45 C 0.6338(2) 0.3453(2) 1.00201(13) 0.0200(5) Uani 1 1 d .
H45 H 0.6978 0.3843 1.0153 0.024 Uiso 1 1 calc R
C42 C 0.4469(2) 0.2311(2) 0.96379(13) 0.0188(5) Uani 1 1 d .
H42 H 0.3828 0.1917 0.9510 0.023 Uiso 1 1 calc R
C46 C 0.6326(2) 0.2944(2) 0.94090(13) 0.0186(5) Uani 1 1 d .
H46 H 0.6957 0.2995 0.9121 0.022 Uiso 1 1 calc R
C43 C 0.4474(2) 0.2834(2) 1.02451(13) 0.0227(6) Uani 1 1 d .
H43 H 0.3835 0.2807 1.0528 0.027 Uiso 1 1 calc R
C51 C 0.6693(2) 0.11283(19) 0.82918(14) 0.0175(5) Uani 1 1 d .
C53 C 0.8284(3) 0.0181(2) 0.87278(17) 0.0301(7) Uani 1 1 d .
H53 H 0.8658 -0.0143 0.9092 0.036 Uiso 1 1 calc R
C54 C 0.8781(3) 0.0187(2) 0.81044(18) 0.0343(7) Uani 1 1 d .
H54 H 0.9499 -0.0121 0.8042 0.041 Uiso 1 1 calc R
C52 C 0.7242(2) 0.0645(2) 0.88258(14) 0.0218(6) Uani 1 1 d .
H52 H 0.6903 0.0635 0.9255 0.026 Uiso 1 1 calc R
C55 C 0.8230(3) 0.0643(3) 0.75713(17) 0.0353(7) Uani 1 1 d .
H55 H 0.8563 0.0635 0.7141 0.042 Uiso 1 1 calc R
C56 C 0.7200(3) 0.1109(2) 0.76642(15) 0.0278(6) Uani 1 1 d .
H56 H 0.6829 0.1421 0.7296 0.033 Uiso 1 1 calc R
C57 C 0.5272(2) 0.2824(2) 0.78234(13) 0.0182(5) Uani 1 1 d .
H57A H 0.5844 0.3353 0.7942 0.022 Uiso 1 1 calc R
H57B H 0.5416 0.2583 0.7362 0.022 Uiso 1 1 calc R
C58 C 0.4099(2) 0.32844(19) 0.78799(13) 0.0171(5) Uani 1 1 d .
H58A H 0.3965 0.3788 0.7514 0.021 Uiso 1 1 calc R
H58B H 0.4014 0.3656 0.8310 0.021 Uiso 1 1 calc R

loop_
_atom_site_aniso_label
_atom_site_aniso_U_11
_atom_site_aniso_U_22
_atom_site_aniso_U_33
_atom_site_aniso_U_23
_atom_site_aniso_U_13
_atom_site_aniso_U_12
Ni1 0.01282(15) 0.01103(13) 0.01285(13) 0.00069(12) -0.00089(12) -0.00019(11)
P2 0.0137(3) 0.0140(3) 0.0139(3) -0.0004(2) -0.0001(3) -0.0014(2)
S1 0.0129(3) 0.0140(2) 0.0201(3) 0.0029(2) -0.0008(2) 0.0011(2)
P1 0.0150(3) 0.0113(3) 0.0144(3) 0.0011(2) -0.0003(2) 0.0003(2)
S2 0.0115(3) 0.0137(3) 0.0235(3) 0.0029(2) -0.0006(2) -0.0003(2)
C12 0.0135(12) 0.0169(11) 0.0158(11) -0.0038(9) 0.0007(9) -0.0009(9)
C13 0.0168(13) 0.0138(11) 0.0179(12) -0.0022(9) 0.0019(9) -0.0035(9)
C14 0.0198(14) 0.0114(10) 0.0182(11) 0.0014(9) 0.0032(10) 0.0008(9)
C15 0.0156(12) 0.0155(11) 0.0163(11) 0.0021(9) 0.0008(10) 0.0010(10)
C16 0.0149(12) 0.0133(10) 0.0111(10) 0.0016(9) 0.0021(9) -0.0011(9)
C11 0.0141(12) 0.0135(11) 0.0110(10) -0.0003(9) 0.0019(9) 0.0022(9)
C18 0.0280(17) 0.0192(13) 0.0434(18) 0.0076(13) -0.0007(13) 0.0052(12)
C17 0.0171(15) 0.0287(15) 0.0473(19) 0.0039(15) 0.0092(13) -0.0054(12)
O14 0.0216(11) 0.0148(8) 0.0377(11) 0.0074(9) 0.0041(8) 0.0014(8)
O13 0.0194(11) 0.0175(9) 0.0431(12) 0.0010(9) 0.0070(9) -0.0066(8)
C21 0.0215(14) 0.0122(11) 0.0211(12) 0.0040(10) 0.0071(10) 0.0016(10)
C26 0.0252(16) 0.0378(17) 0.0245(14) 0.0041(13) 0.0019(12) 0.0032(13)
C25 0.0225(17) 0.055(2) 0.0432(19) 0.0204(17) 0.0061(15) 0.0087(16)
C24 0.038(2) 0.0297(16) 0.063(2) 0.0212(18) 0.028(2) 0.0184(15)
C22 0.0341(18) 0.0199(13) 0.0367(16) -0.0065(13) 0.0109(13) -0.0071(12)
C23 0.047(2) 0.0187(14) 0.056(2) -0.0051(15) 0.0281(18) 0.0000(13)
C31 0.0117(12) 0.0201(12) 0.0141(10) -0.0005(9) 0.0003(9) 0.0019(9)
C32 0.0218(14) 0.0201(12) 0.0229(13) 0.0023(10) -0.0043(11) -0.0021(11)
C34 0.0223(15) 0.0404(17) 0.0127(11) -0.0004(11) 0.0000(10) -0.0010(13)
C36 0.0295(15) 0.0178(11) 0.0179(11) 0.0005(11) 0.0021(11) 0.0049(11)
C33 0.0263(16) 0.0318(15) 0.0187(12) 0.0103(11) -0.0041(11) -0.0051(12)
C35 0.0326(17) 0.0243(14) 0.0214(13) -0.0071(11) 0.0038(12) 0.0035(12)
C41 0.0187(13) 0.0119(10) 0.0146(10) -0.0005(9) -0.0039(10) 0.0015(9)
C44 0.0294(16) 0.0216(13) 0.0145(11) -0.0032(10) -0.0029(11) 0.0043(12)
C45 0.0205(14) 0.0166(11) 0.0230(12) -0.0002(10) -0.0097(11) -0.0006(10)
C42 0.0172(13) 0.0176(12) 0.0217(12) 0.0005(10) -0.0018(10) -0.0039(10)
C46 0.0141(13) 0.0192(12) 0.0223(12) 0.0006(10) -0.0031(10) 0.0014(10)
C43 0.0221(15) 0.0274(14) 0.0185(12) 0.0014(11) 0.0058(10) 0.0004(11)
C51 0.0136(12) 0.0153(11) 0.0236(12) -0.0053(10) 0.0021(10) -0.0017(9)
C53 0.0228(16) 0.0216(13) 0.0459(18) -0.0081(14) -0.0105(14) 0.0038(12)
C54 0.0208(16) 0.0219(14) 0.060(2) -0.0135(14) 0.0044(16) 0.0012(12)
C52 0.0195(14) 0.0195(13) 0.0264(13) -0.0046(11) -0.0053(11) 0.0004(10)
C55 0.0318(18) 0.0348(17) 0.0394(18) -0.0130(15) 0.0117(14) 0.0007(14)
C56 0.0277(16) 0.0303(16) 0.0253(14) -0.0023(12) 0.0043(12) 0.0032(12)
C57 0.0213(14) 0.0169(11) 0.0165(11) 0.0027(10) -0.0007(10) -0.0049(10)
C58 0.0181(13) 0.0129(11) 0.0203(12) 0.0014(10) -0.0011(10) -0.0027(9)

loop_
_atom_type_symbol
_atom_type_description
_atom_type_scat_dispersion_real
_atom_type_scat_dispersion_imag
_atom_type_scat_source
C C 0.0033 0.0016 'International Tables Vol C Tables 4.2.6.8 and 6.1.1.4'
H H 0.0000 0.0000 'International Tables Vol C Tables 4.2.6.8 and 6.1.1.4'
O O 0.0106 0.0060 'International Tables Vol C Tables 4.2.6.8 and 6.1.1.4'
P P 0.1023 0.0942 'International Tables Vol C Tables 4.2.6.8 and 6.1.1.4'
S S 0.1246 0.1234 'International Tables Vol C Tables 4.2.6.8 and 6.1.1.4'
Ni Ni 0.3393 1.1124 'International Tables Vol C Tables 4.2.6.8 and 6.1.1.4'

loop_
_geom_angle_atom_site_label_1
_geom_angle_atom_site_label_2
_geom_angle_atom_site_label_3
_geom_angle
S2 Ni1 S1 92.88(3)
S2 Ni1 P2 89.79(3)
S1 Ni1 P2 170.71(3)
S2 Ni1 P1 169.63(3)
S1 Ni1 P1 92.18(3)
P2 Ni1 P1 86.64(3)
C51 P2 C41 105.15(12)
C51 P2 C57 105.98(13)
C41 P2 C57 103.03(11)
C51 P2 Ni1 122.57(8)
C41 P2 Ni1 109.32(9)
C57 P2 Ni1 109.07(9)
C11 S1 Ni1 103.84(9)
C21 P1 C31 104.87(12)
C21 P1 C58 104.26(12)
C31 P1 C58 104.15(12)
C21 P1 Ni1 123.01(9)
C31 P1 Ni1 109.76(8)
C58 P1 Ni1 109.18(9)
C16 S2 Ni1 103.88(9)
C13 C12 C11 120.3(2)
C13 C12 H12 119.9
C11 C12 H12 119.9
O13 C13 C12 125.3(2)
O13 C13 C14 114.6(2)
C12 C13 C14 120.1(2)
O14 C14 C15 125.0(2)
O14 C14 C13 115.3(2)
C15 C14 C13 119.6(2)
C14 C15 C16 120.3(2)
C14 C15 H15 119.8
C16 C15 H15 119.8
C11 C16 C15 119.8(2)
C11 C16 S2 120.11(18)
C15 C16 S2 120.1(2)
C16 C11 C12 119.7(2)
C16 C11 S1 119.29(18)
C12 C11 S1 121.00(19)
O14 C18 H18A 109.5
O14 C18 H18B 109.5
H18A C18 H18B 109.5
O14 C18 H18C 109.5
H18A C18 H18C 109.5
H18B C18 H18C 109.5
O13 C17 H17A 109.5
O13 C17 H17B 109.5
H17A C17 H17B 109.5
O13 C17 H17C 109.5
H17A C17 H17C 109.5
H17B C17 H17C 109.5
C14 O14 C18 116.2(2)
C13 O13 C17 117.0(2)
C26 C21 C22 118.7(3)
C26 C21 P1 121.4(2)
C22 C21 P1 119.9(2)
C21 C26 C25 120.3(3)
C21 C26 H26 119.8
C25 C26 H26 119.8
C24 C25 C26 120.0(4)
C24 C25 H25 120.0
C26 C25 H25 120.0
C25 C24 C23 120.2(3)
C25 C24 H24 119.9
C23 C24 H24 119.9
C23 C22 C21 120.6(3)
C23 C22 H22 119.7
C21 C22 H22 119.7
C22 C23 C24 120.0(3)
C22 C23 H23 120.0
C24 C23 H23 120.0
C32 C31 C36 119.7(2)
C32 C31 P1 120.8(2)
C36 C31 P1 119.56(19)
C33 C32 C31 120.2(3)
C33 C32 H32 119.9
C31 C32 H32 119.9
C33 C34 C35 119.9(2)
C33 C34 H34 120.0
C35 C34 H34 120.0
C35 C36 C31 119.3(3)
C35 C36 H36 120.3
C31 C36 H36 120.3
C34 C33 C32 120.2(3)
C34 C33 H33 119.9
C32 C33 H33 119.9
C34 C35 C36 120.6(3)
C34 C35 H35 119.7
C36 C35 H35 119.7
C42 C41 C46 119.0(2)
C42 C41 P2 119.3(2)
C46 C41 P2 121.6(2)
C43 C44 C45 120.5(2)
C43 C44 H44 119.7
C45 C44 H44 119.7
C44 C45 C46 119.8(3)
C44 C45 H45 120.1
C46 C45 H45 120.1
C43 C42 C41 120.6(2)
C43 C42 H42 119.7
C41 C42 H42 119.7
C45 C46 C41 120.4(3)
C45 C46 H46 119.8
C41 C46 H46 119.8
C44 C43 C42 119.7(3)
C44 C43 H43 120.1
C42 C43 H43 120.1
C56 C51 C52 118.7(3)
C56 C51 P2 120.6(2)
C52 C51 P2 120.6(2)
C54 C53 C52 120.5(3)
C54 C53 H53 119.8
C52 C53 H53 119.8
C53 C54 C55 119.9(3)
C53 C54 H54 120.1
C55 C54 H54 120.1
C53 C52 C51 119.8(3)
C53 C52 H52 120.1
C51 C52 H52 120.1
C56 C55 C54 120.0(3)
C56 C55 H55 120.0
C54 C55 H55 120.0
C55 C56 C51 121.0(3)
C55 C56 H56 119.5
C51 C56 H56 119.5
C58 C57 P2 106.49(18)
C58 C57 H57A 110.4
P2 C57 H57A 110.4
C58 C57 H57B 110.4
P2 C57 H57B 110.4
H57A C57 H57B 108.6
C57 C58 P1 107.59(17)
C57 C58 H58A 110.2
P1 C58 H58A 110.2
C57 C58 H58B 110.2
P1 C58 H58B 110.2
H58A C58 H58B 108.5

loop_
_geom_bond_atom_site_label_1
_geom_bond_atom_site_label_2
_geom_bond_distance
Ni1 S2 2.1490(7)
Ni1 S1 2.1613(7)
Ni1 P2 2.1619(7)
Ni1 P1 2.1661(7)
P2 C51 1.810(3)
P2 C41 1.819(2)
P2 C57 1.832(3)
S1 C11 1.758(2)
P1 C21 1.819(3)
P1 C31 1.834(2)
P1 C58 1.846(3)
S2 C16 1.755(3)
C12 C13 1.383(4)
C12 C11 1.404(3)
C12 H12 0.9500
C13 O13 1.373(3)
C13 C14 1.408(4)
C14 O14 1.374(3)
C14 C15 1.377(4)
C15 C16 1.415(3)
C15 H15 0.9500
C16 C11 1.383(3)
C18 O14 1.425(4)
C18 H18A 0.9800
C18 H18B 0.9800
C18 H18C 0.9800
C17 O13 1.419(4)
C17 H17A 0.9800
C17 H17B 0.9800
C17 H17C 0.9800
C21 C26 1.387(4)
C21 C22 1.399(4)
C26 C25 1.399(5)
C26 H26 0.9500
C25 C24 1.372(6)
C25 H25 0.9500
C24 C23 1.386(6)
C24 H24 0.9500
C22 C23 1.380(5)
C22 H22 0.9500
C23 H23 0.9500
C31 C32 1.388(4)
C31 C36 1.395(4)
C32 C33 1.385(4)
C32 H32 0.9500
C34 C33 1.375(4)
C34 C35 1.383(4)
C34 H34 0.9500
C36 C35 1.387(4)
C36 H36 0.9500
C33 H33 0.9500
C35 H35 0.9500
C41 C42 1.391(4)
C41 C46 1.396(4)
C44 C43 1.380(4)
C44 C45 1.385(4)
C44 H44 0.9500
C45 C46 1.388(4)
C45 H45 0.9500
C42 C43 1.390(4)
C42 H42 0.9500
C46 H46 0.9500
C43 H43 0.9500
C51 C56 1.396(4)
C51 C52 1.398(4)
C53 C54 1.383(5)
C53 C52 1.391(4)
C53 H53 0.9500
C54 C55 1.384(5)
C54 H54 0.9500
C52 H52 0.9500
C55 C56 1.377(4)
C55 H55 0.9500
C56 H56 0.9500
C57 C58 1.521(4)
C57 H57A 0.9900
C57 H57B 0.9900
C58 H58A 0.9900
C58 H58B 0.9900
